data_7013344
loop_
_publ_author_name
'Jamie F. Bickley'
'Annemarie A. La Pens\'ee'
'Simon J. Higgins'
'Clare A. Stuart'

_publ_section_title
;
 Syntheses, characterisation and some ligand substitution chemistry of
 Ru(II)--diphosphine triflate complexes
;
_journal_issue 24
_journal_name_full 'Dalton Trans.'
_journal_page_first 4663
_journal_page_last 4668
_journal_paper_doi 10.1039/b306552a
_journal_year 2003
_chemical_formula_sum 'C52 H46 F6 O7 P4 Ru S2'
_chemical_formula_weight 1185.96
_space_group_IT_number 14
_symmetry_cell_setting monoclinic
_symmetry_Int_Tables_number 14
_symmetry_space_group_name_Hall '-P 2ybc'
_symmetry_space_group_name_H-M 'P 1 21/c 1'
_atom_sites_solution_hydrogens geom
_atom_sites_solution_primary direct
_atom_sites_solution_secondary difmap
_audit_creation_method SHELXL-97
_cell_angle_alpha 90.00
_cell_angle_beta 114.936(15)
_cell_angle_gamma 90.00
_cell_formula_units_Z 4
_cell_length_a 22.109(3)
_cell_length_b 11.4033(12)
_cell_length_c 22.700(3)
_cell_measurement_temperature 213(2)
_cell_volume 5189.5(13)
_computing_structure_refinement 'SHELXL-97 (Sheldrick, 1997)'
_computing_structure_solution 'SHELXS-97 (Sheldrick, 1990)'
_diffrn_ambient_temperature 213(2)
_diffrn_detector_area_resol_mean 6.67
_diffrn_measured_fraction_theta_full 0.954
_diffrn_measured_fraction_theta_max 0.954
_diffrn_measurement_device_type 'Stoe IPDS'
_diffrn_measurement_method 'Image plate'
_diffrn_radiation_monochromator graphite
_diffrn_radiation_type MoK\a
_diffrn_radiation_wavelength 0.71073
_diffrn_reflns_av_R_equivalents 0.0886
_diffrn_reflns_av_sigmaI/netI 0.0772
_diffrn_reflns_limit_h_max 23
_diffrn_reflns_limit_h_min -23
_diffrn_reflns_limit_k_max 12
_diffrn_reflns_limit_k_min -12
_diffrn_reflns_limit_l_max 24
_diffrn_reflns_limit_l_min -24
_diffrn_reflns_number 27325
_diffrn_reflns_theta_full 22.49
_diffrn_reflns_theta_max 22.49
_diffrn_reflns_theta_min 2.04
_diffrn_source 'fine-focus sealed tube'
_exptl_absorpt_coefficient_mu 0.579
_exptl_absorpt_correction_type none
_exptl_crystal_colour 'Plae yellow'
_exptl_crystal_density_diffrn 1.518
_exptl_crystal_density_method 'not measured'
_exptl_crystal_description Block
_exptl_crystal_F_000 2416
_exptl_crystal_size_max 0.5
_exptl_crystal_size_mid 0.3
_exptl_crystal_size_min 0.2
_refine_diff_density_max 0.747
_refine_diff_density_min -0.734
_refine_diff_density_rms 0.077
_refine_ls_extinction_method none
_refine_ls_goodness_of_fit_ref 0.891
_refine_ls_hydrogen_treatment mixed
_refine_ls_matrix_type full
_refine_ls_number_parameters 657
_refine_ls_number_reflns 6477
_refine_ls_number_restraints 2
_refine_ls_restrained_S_all 0.891
_refine_ls_R_factor_all 0.0588
_refine_ls_R_factor_gt 0.0382
_refine_ls_shift/su_max 0.002
_refine_ls_shift/su_mean 0.000
_refine_ls_structure_factor_coef Fsqd
_refine_ls_weighting_details 'calc w=1/[\s^2^(Fo^2^)+(0.0500P)^2^+0.0000P] where P=(Fo^2^+2Fc^2^)/3'
_refine_ls_weighting_scheme calc
_refine_ls_wR_factor_gt 0.0855
_refine_ls_wR_factor_ref 0.0907
_reflns_number_gt 4569
_reflns_number_total 6477
_reflns_threshold_expression >2sigma(I)
_cod_data_source_file b306552a.txt
_cod_data_source_block cs191
_cod_original_cell_volume 5189.4(12)
_cod_original_sg_symbol_H-M P21/c
_cod_database_code 7013344

loop_
_symmetry_equiv_pos_as_xyz
'x, y, z'
'-x, y+1/2, -z+1/2'
'-x, -y, -z'
'x, -y-1/2, z-1/2'

loop_
_atom_site_label
_atom_site_type_symbol
_atom_site_fract_x
_atom_site_fract_y
_atom_site_fract_z
_atom_site_U_iso_or_equiv
_atom_site_adp_type
_atom_site_occupancy
_atom_site_symmetry_multiplicity
_atom_site_calc_flag
_atom_site_refinement_flags
_atom_site_disorder_assembly
_atom_site_disorder_group
C1 C 0.2419(3) -0.0724(4) -0.0383(2) 0.0308(12) Uani 1 1 d . . .
C2 C 0.2175(3) -0.1873(4) -0.0535(3) 0.0505(15) Uani 1 1 d . . .
H2 H 0.1750 -0.2066 -0.0563 0.061 Uiso 1 1 calc R . .
C3 C 0.2564(4) -0.2719(4) -0.0643(3) 0.0608(18) Uani 1 1 d . . .
H3 H 0.2403 -0.3491 -0.0739 0.073 Uiso 1 1 calc R . .
C4 C 0.3174(4) -0.2455(5) -0.0614(3) 0.0625(19) Uani 1 1 d . . .
H4 H 0.3426 -0.3039 -0.0700 0.075 Uiso 1 1 calc R . .
C5 C 0.3429(3) -0.1334(5) -0.0458(3) 0.0633(18) Uani 1 1 d . . .
H5 H 0.3857 -0.1156 -0.0425 0.076 Uiso 1 1 calc R . .
C6 C 0.3035(3) -0.0462(4) -0.0348(3) 0.0437(14) Uani 1 1 d . . .
H6 H 0.3199 0.0308 -0.0251 0.052 Uiso 1 1 calc R . .
C7 C 0.1327(2) 0.0768(4) -0.1070(2) 0.0304(11) Uani 1 1 d . . .
C8 C 0.0699(3) 0.0224(5) -0.1363(3) 0.0558(16) Uani 1 1 d . . .
H8 H 0.0569 -0.0325 -0.1129 0.067 Uiso 1 1 calc R . .
C9 C 0.0275(3) 0.0498(6) -0.1993(3) 0.0683(19) Uani 1 1 d . . .
H9 H -0.0146 0.0138 -0.2186 0.082 Uiso 1 1 calc R . .
C10 C 0.0457(3) 0.1290(5) -0.2344(3) 0.0588(16) Uani 1 1 d . . .
H10 H 0.0163 0.1472 -0.2774 0.071 Uiso 1 1 calc R . .
C11 C 0.1071(3) 0.1811(4) -0.2064(3) 0.0504(15) Uani 1 1 d . . .
H11 H 0.1201 0.2342 -0.2305 0.060 Uiso 1 1 calc R . .
C12 C 0.1501(3) 0.1562(4) -0.1428(2) 0.0367(12) Uani 1 1 d . . .
H12 H 0.1917 0.1941 -0.1238 0.044 Uiso 1 1 calc R . .
C13 C 0.1469(2) -0.0181(4) 0.0190(2) 0.0305(11) Uani 1 1 d . . .
H13A H 0.1669 -0.0910 0.0419 0.037 Uiso 1 1 calc R . .
H13B H 0.0996 -0.0306 -0.0094 0.037 Uiso 1 1 calc R . .
C14 C 0.0779(2) 0.1757(4) 0.0470(2) 0.0278(11) Uani 1 1 d . . .
C15 C 0.0484(2) 0.2019(4) 0.0884(3) 0.0384(12) Uani 1 1 d . . .
H15 H 0.0709 0.1835 0.1327 0.046 Uiso 1 1 calc R . .
C16 C -0.0134(3) 0.2546(4) 0.0656(3) 0.0501(16) Uani 1 1 d . . .
H16 H -0.0323 0.2720 0.0947 0.060 Uiso 1 1 calc R . .
C17 C -0.0480(3) 0.2825(4) 0.0003(3) 0.0470(15) Uani 1 1 d . . .
H17 H -0.0901 0.3185 -0.0150 0.056 Uiso 1 1 calc R . .
C18 C -0.0197(2) 0.2564(4) -0.0413(3) 0.0443(14) Uani 1 1 d . . .
H18 H -0.0428 0.2740 -0.0857 0.053 Uiso 1 1 calc R . .
C19 C 0.0428(2) 0.2042(4) -0.0187(3) 0.0383(12) Uani 1 1 d . . .
H19 H 0.0617 0.1878 -0.0479 0.046 Uiso 1 1 calc R . .
C20 C 0.1708(2) 0.0438(4) 0.1523(2) 0.0264(11) Uani 1 1 d . . .
C21 C 0.1933(2) 0.1118(4) 0.2084(2) 0.0340(12) Uani 1 1 d . . .
H21 H 0.2053 0.1904 0.2068 0.041 Uiso 1 1 calc R . .
C22 C 0.1983(3) 0.0649(5) 0.2662(3) 0.0468(14) Uani 1 1 d . . .
H22 H 0.2137 0.1115 0.3039 0.056 Uiso 1 1 calc R . .
C23 C 0.1805(3) -0.0501(5) 0.2689(3) 0.0551(16) Uani 1 1 d . . .
H23 H 0.1842 -0.0821 0.3084 0.066 Uiso 1 1 calc R . .
C24 C 0.1575(3) -0.1180(5) 0.2139(3) 0.0575(17) Uani 1 1 d . . .
H24 H 0.1452 -0.1964 0.2158 0.069 Uiso 1 1 calc R . .
C25 C 0.1523(3) -0.0718(4) 0.1555(3) 0.0428(14) Uani 1 1 d . . .
H25 H 0.1363 -0.1187 0.1179 0.051 Uiso 1 1 calc R . .
C26 C 0.4034(2) 0.0899(4) 0.1241(2) 0.0360(12) Uani 1 1 d . . .
C27 C 0.4381(3) 0.1905(5) 0.1231(3) 0.0532(16) Uani 1 1 d . . .
H27 H 0.4209 0.2643 0.1263 0.064 Uiso 1 1 calc R . .
C28 C 0.4980(3) 0.1834(7) 0.1174(3) 0.080(2) Uani 1 1 d . . .
H28 H 0.5209 0.2523 0.1163 0.097 Uiso 1 1 calc R . .
C29 C 0.5238(4) 0.0773(9) 0.1134(4) 0.092(3) Uani 1 1 d . . .
H29 H 0.5654 0.0727 0.1114 0.110 Uiso 1 1 calc R . .
C30 C 0.4894(4) -0.0226(7) 0.1121(4) 0.085(2) Uani 1 1 d . . .
H30 H 0.5068 -0.0954 0.1073 0.102 Uiso 1 1 calc R . .
C31 C 0.4295(3) -0.0193(5) 0.1177(3) 0.0573(16) Uani 1 1 d . . .
H31 H 0.4066 -0.0890 0.1171 0.069 Uiso 1 1 calc R . .
C32 C 0.3188(2) -0.0411(4) 0.1668(2) 0.0293(11) Uani 1 1 d . . .
C33 C 0.3387(3) -0.0537(4) 0.2329(3) 0.0450(14) Uani 1 1 d . . .
H33 H 0.3548 0.0116 0.2604 0.054 Uiso 1 1 calc R . .
C34 C 0.3351(3) -0.1635(5) 0.2591(3) 0.0636(19) Uani 1 1 d . . .
H34 H 0.3488 -0.1720 0.3041 0.076 Uiso 1 1 calc R . .
C35 C 0.3112(3) -0.2594(5) 0.2183(4) 0.068(2) Uani 1 1 d . . .
H35 H 0.3078 -0.3326 0.2357 0.082 Uiso 1 1 calc R . .
C36 C 0.2926(3) -0.2484(4) 0.1530(4) 0.0607(18) Uani 1 1 d . . .
H36 H 0.2771 -0.3144 0.1259 0.073 Uiso 1 1 calc R . .
C37 C 0.2963(3) -0.1406(4) 0.1265(3) 0.0420(13) Uani 1 1 d . . .
H37 H 0.2838 -0.1338 0.0816 0.050 Uiso 1 1 calc R . .
C38 C 0.3389(2) 0.2094(3) 0.1963(2) 0.0278(11) Uani 1 1 d . . .
H38A H 0.3861 0.2298 0.2203 0.033 Uiso 1 1 calc R . .
H38B H 0.3203 0.1850 0.2267 0.033 Uiso 1 1 calc R . .
C39 C 0.3528(2) 0.4386(4) 0.1471(2) 0.0268(11) Uani 1 1 d . . .
C40 C 0.4047(3) 0.4639(4) 0.2066(3) 0.0447(14) Uani 1 1 d . . .
H40 H 0.4077 0.4250 0.2443 0.054 Uiso 1 1 calc R . .
C41 C 0.4523(3) 0.5465(5) 0.2108(3) 0.0585(17) Uani 1 1 d . . .
H41 H 0.4876 0.5624 0.2513 0.070 Uiso 1 1 calc R . .
C42 C 0.4488(3) 0.6054(5) 0.1569(3) 0.0524(16) Uani 1 1 d . . .
H42 H 0.4816 0.6609 0.1603 0.063 Uiso 1 1 calc R . .
C43 C 0.3966(3) 0.5823(4) 0.0976(3) 0.0439(14) Uani 1 1 d . . .
H43 H 0.3935 0.6230 0.0605 0.053 Uiso 1 1 calc R . .
C44 C 0.3485(2) 0.4989(4) 0.0924(2) 0.0324(12) Uani 1 1 d . . .
H44 H 0.3131 0.4835 0.0518 0.039 Uiso 1 1 calc R . .
C45 C 0.2427(2) 0.4023(3) 0.1798(2) 0.0279(11) Uani 1 1 d . . .
C46 C 0.1784(3) 0.4404(4) 0.1409(3) 0.0421(13) Uani 1 1 d . . .
H46 H 0.1591 0.4242 0.0961 0.051 Uiso 1 1 calc R . .
C47 C 0.1428(3) 0.5026(5) 0.1685(4) 0.065(2) Uani 1 1 d . . .
H47 H 0.0994 0.5294 0.1425 0.078 Uiso 1 1 calc R . .
C48 C 0.1717(4) 0.5247(5) 0.2347(4) 0.071(2) Uani 1 1 d . . .
H48 H 0.1478 0.5670 0.2535 0.085 Uiso 1 1 calc R . .
C49 C 0.2346(4) 0.4858(5) 0.2732(3) 0.0619(18) Uani 1 1 d . . .
H49 H 0.2534 0.5008 0.3181 0.074 Uiso 1 1 calc R . .
C50 C 0.2705(3) 0.4249(4) 0.2464(3) 0.0427(14) Uani 1 1 d . . .
H50 H 0.3138 0.3985 0.2730 0.051 Uiso 1 1 calc R . .
C72 C 0.0878(3) 0.4629(4) -0.1024(3) 0.0494(15) Uani 1 1 d . . .
C75 C 0.4275(5) 0.3862(7) 0.9420(5) 0.097(3) Uani 1 1 d . . .
P1 P 0.19315(6) 0.04391(9) -0.02437(6) 0.0266(3) Uani 1 1 d . . .
P2 P 0.16031(6) 0.10677(9) 0.07506(6) 0.0245(3) Uani 1 1 d . . .
P3 P 0.32506(6) 0.10003(9) 0.13233(6) 0.0247(3) Uani 1 1 d . . .
P4 P 0.29010(6) 0.32837(9) 0.14151(6) 0.0237(3) Uani 1 1 d . . .
F1 F 0.04368(15) 0.4749(3) -0.07738(18) 0.0644(10) Uani 1 1 d . . .
F2 F 0.08800(17) 0.5647(3) -0.13270(17) 0.0713(11) Uani 1 1 d . . .
F3 F 0.0666(2) 0.3793(3) -0.14615(19) 0.1033(16) Uani 1 1 d . . .
F4 F 0.4161(3) 0.4225(4) 0.9901(3) 0.150(3) Uani 1 1 d . . .
F5 F 0.4934(3) 0.3510(6) 0.9665(3) 0.144(2) Uani 1 1 d . . .
F6 F 0.4265(4) 0.4723(4) 0.9043(3) 0.166(3) Uani 1 1 d . . .
S1 S 0.17134(6) 0.43780(9) -0.03985(6) 0.0288(3) Uani 1 1 d . . .
S2 S 0.37879(8) 0.26149(12) 0.90135(8) 0.0494(4) Uani 1 1 d . . .
O1 O 0.16439(15) 0.3225(2) -0.01444(15) 0.0345(8) Uani 1 1 d . . .
O2 O 0.18130(17) 0.5335(3) 0.00470(16) 0.0408(9) Uani 1 1 d . . .
O3 O 0.21339(17) 0.4365(3) -0.07368(16) 0.0396(9) Uani 1 1 d . . .
O4 O 0.3912(2) 0.1784(3) 0.9506(2) 0.0738(13) Uani 1 1 d . . .
O5 O 0.3994(2) 0.2375(4) 0.8513(2) 0.0719(13) Uani 1 1 d . . .
O6 O 0.3118(2) 0.3014(6) 0.8804(3) 0.133(2) Uani 1 1 d . . .
O7 O 0.30356(16) 0.2645(3) 0.00609(17) 0.0306(8) Uani 1 1 d D . .
H51 H 0.3398(18) 0.230(4) 0.007(3) 0.060(18) Uiso 1 1 d D . .
H52 H 0.296(7) 0.331(7) -0.019(6) 0.29(7) Uiso 1 1 d D . .
Ru1 Ru 0.240280(17) 0.19713(3) 0.051368(17) 0.01942(12) Uani 1 1 d . . .

loop_
_atom_site_aniso_label
_atom_site_aniso_U_11
_atom_site_aniso_U_22
_atom_site_aniso_U_33
_atom_site_aniso_U_23
_atom_site_aniso_U_13
_atom_site_aniso_U_12
C1 0.054(3) 0.021(2) 0.023(3) -0.0057(19) 0.022(3) -0.001(2)
C2 0.075(4) 0.034(3) 0.052(4) -0.012(3) 0.036(3) -0.011(3)
C3 0.110(6) 0.027(3) 0.054(5) -0.009(2) 0.043(4) 0.003(3)
C4 0.114(6) 0.040(4) 0.057(5) 0.009(3) 0.059(5) 0.029(4)
C5 0.088(5) 0.055(4) 0.074(5) 0.010(3) 0.061(4) 0.016(3)
C6 0.066(4) 0.029(3) 0.052(4) 0.000(2) 0.040(3) 0.005(3)
C7 0.037(3) 0.033(3) 0.018(3) -0.010(2) 0.008(2) -0.006(2)
C8 0.057(4) 0.072(4) 0.030(4) -0.006(3) 0.010(3) -0.033(3)
C9 0.044(4) 0.112(5) 0.030(5) -0.016(4) -0.002(3) -0.028(4)
C10 0.065(4) 0.072(4) 0.023(4) -0.004(3) 0.003(3) -0.006(3)
C11 0.072(4) 0.045(3) 0.027(4) -0.004(3) 0.014(3) -0.013(3)
C12 0.046(3) 0.037(3) 0.018(3) -0.005(2) 0.005(3) -0.009(2)
C13 0.040(3) 0.028(2) 0.023(3) -0.007(2) 0.013(2) -0.007(2)
C14 0.023(2) 0.029(3) 0.030(3) -0.001(2) 0.011(2) -0.0054(19)
C15 0.040(3) 0.034(3) 0.043(4) -0.001(2) 0.020(3) 0.000(2)
C16 0.042(4) 0.045(3) 0.072(5) -0.006(3) 0.032(4) 0.003(3)
C17 0.032(3) 0.030(3) 0.075(5) 0.000(3) 0.017(3) 0.001(2)
C18 0.028(3) 0.046(3) 0.047(4) 0.005(3) 0.004(3) -0.004(2)
C19 0.027(3) 0.048(3) 0.039(4) -0.002(3) 0.012(3) -0.006(2)
C20 0.031(3) 0.026(3) 0.026(3) 0.003(2) 0.016(2) 0.001(2)
C21 0.036(3) 0.041(3) 0.027(3) -0.003(2) 0.014(3) -0.001(2)
C22 0.048(3) 0.066(4) 0.027(4) -0.003(3) 0.017(3) 0.013(3)
C23 0.069(4) 0.063(4) 0.042(4) 0.021(3) 0.033(4) 0.018(3)
C24 0.089(5) 0.045(3) 0.055(5) 0.011(3) 0.046(4) 0.002(3)
C25 0.066(4) 0.031(3) 0.039(4) -0.003(2) 0.030(3) -0.006(3)
C26 0.029(3) 0.047(3) 0.026(3) 0.008(2) 0.006(2) 0.017(2)
C27 0.034(3) 0.062(4) 0.062(4) 0.025(3) 0.019(3) 0.009(3)
C28 0.040(4) 0.118(6) 0.083(6) 0.052(5) 0.026(4) 0.017(4)
C29 0.052(5) 0.152(8) 0.089(6) 0.055(5) 0.048(5) 0.047(5)
C30 0.073(5) 0.109(6) 0.094(6) 0.015(5) 0.055(5) 0.050(5)
C31 0.056(4) 0.062(4) 0.061(5) -0.004(3) 0.032(4) 0.020(3)
C32 0.036(3) 0.023(2) 0.030(3) 0.015(2) 0.015(2) 0.015(2)
C33 0.064(4) 0.032(3) 0.043(4) 0.018(2) 0.026(3) 0.020(3)
C34 0.097(5) 0.053(4) 0.054(5) 0.031(3) 0.043(4) 0.033(3)
C35 0.097(5) 0.033(3) 0.098(6) 0.029(4) 0.064(5) 0.024(3)
C36 0.090(5) 0.024(3) 0.086(6) 0.007(3) 0.055(4) 0.010(3)
C37 0.060(4) 0.022(3) 0.048(4) 0.003(2) 0.027(3) 0.009(2)
C38 0.034(3) 0.025(2) 0.018(3) -0.0014(19) 0.005(2) 0.002(2)
C39 0.027(3) 0.023(2) 0.022(3) -0.008(2) 0.003(2) -0.0070(19)
C40 0.041(3) 0.052(3) 0.030(4) -0.004(2) 0.004(3) -0.018(3)
C41 0.048(4) 0.073(4) 0.034(4) -0.010(3) -0.003(3) -0.029(3)
C42 0.042(3) 0.058(4) 0.056(5) -0.015(3) 0.021(3) -0.026(3)
C43 0.044(3) 0.042(3) 0.046(4) -0.002(3) 0.020(3) -0.014(3)
C44 0.030(3) 0.028(3) 0.031(3) -0.006(2) 0.005(2) -0.003(2)
C45 0.044(3) 0.015(2) 0.028(3) 0.0011(19) 0.018(3) 0.001(2)
C46 0.051(3) 0.038(3) 0.045(4) 0.009(2) 0.027(3) 0.013(3)
C47 0.081(5) 0.055(4) 0.087(6) 0.034(4) 0.061(5) 0.036(3)
C48 0.115(7) 0.038(3) 0.103(7) -0.001(4) 0.089(6) 0.008(4)
C49 0.101(6) 0.052(4) 0.058(5) -0.022(3) 0.058(5) -0.018(4)
C50 0.061(4) 0.033(3) 0.037(4) -0.004(2) 0.024(3) -0.009(3)
C72 0.059(4) 0.041(3) 0.037(4) 0.006(3) 0.009(3) 0.021(3)
C75 0.135(8) 0.098(6) 0.099(7) -0.038(5) 0.091(7) -0.061(6)
P1 0.0351(7) 0.0227(6) 0.0221(8) -0.0050(5) 0.0123(6) -0.0055(5)
P2 0.0289(7) 0.0243(6) 0.0200(8) -0.0024(5) 0.0099(6) -0.0020(5)
P3 0.0292(7) 0.0205(6) 0.0227(8) 0.0027(5) 0.0094(6) 0.0061(5)
P4 0.0264(6) 0.0204(6) 0.0189(7) -0.0011(5) 0.0043(6) 0.0011(5)
F1 0.0372(18) 0.056(2) 0.090(3) 0.0145(18) 0.017(2) 0.0132(15)
F2 0.074(2) 0.082(2) 0.054(3) 0.0399(19) 0.022(2) 0.0449(19)
F3 0.090(3) 0.091(3) 0.060(3) -0.034(2) -0.035(2) 0.040(2)
F4 0.241(6) 0.115(4) 0.186(6) -0.103(4) 0.178(6) -0.104(4)
F5 0.100(4) 0.235(7) 0.106(4) -0.056(4) 0.054(4) -0.094(4)
F6 0.313(9) 0.056(3) 0.201(7) 0.014(3) 0.179(7) -0.023(4)
S1 0.0334(7) 0.0270(6) 0.0211(8) 0.0040(5) 0.0068(6) 0.0096(5)
S2 0.0528(9) 0.0531(9) 0.0437(11) 0.0041(7) 0.0216(8) 0.0126(7)
O1 0.0337(18) 0.0309(18) 0.031(2) 0.0075(14) 0.0061(16) 0.0018(14)
O2 0.055(2) 0.0332(18) 0.032(2) -0.0066(15) 0.0153(19) 0.0036(16)
O3 0.053(2) 0.0342(18) 0.037(2) 0.0146(15) 0.0235(19) 0.0177(16)
O4 0.108(4) 0.059(3) 0.067(3) 0.011(2) 0.049(3) -0.012(2)
O5 0.075(3) 0.113(3) 0.039(3) -0.014(2) 0.034(3) -0.007(3)
O6 0.046(3) 0.201(6) 0.140(6) 0.005(5) 0.027(3) 0.056(4)
O7 0.0268(19) 0.0298(18) 0.035(2) 0.0001(14) 0.0127(17) 0.0018(14)
Ru1 0.02202(19) 0.01689(18) 0.0168(2) -0.00034(15) 0.00569(16) 0.00071(16)

loop_
_atom_type_symbol
_atom_type_description
_atom_type_scat_dispersion_real
_atom_type_scat_dispersion_imag
_atom_type_scat_source
C C 0.0033 0.0016 'International Tables Vol C Tables 4.2.6.8 and 6.1.1.4'
H H 0.0000 0.0000 'International Tables Vol C Tables 4.2.6.8 and 6.1.1.4'
P P 0.1023 0.0942 'International Tables Vol C Tables 4.2.6.8 and 6.1.1.4'
F F 0.0171 0.0103 'International Tables Vol C Tables 4.2.6.8 and 6.1.1.4'
S S 0.1246 0.1234 'International Tables Vol C Tables 4.2.6.8 and 6.1.1.4'
O O 0.0106 0.0060 'International Tables Vol C Tables 4.2.6.8 and 6.1.1.4'
Ru Ru -1.2594 0.8363 'International Tables Vol C Tables 4.2.6.8 and 6.1.1.4'

loop_
_geom_angle_atom_site_label_1
_geom_angle_atom_site_label_2
_geom_angle_atom_site_label_3
_geom_angle
_geom_angle_site_symmetry_1
_geom_angle_site_symmetry_3
_geom_angle_publ_flag
C6 C1 C2 119.3(4) . . ?
C6 C1 P1 118.8(3) . . ?
C2 C1 P1 121.9(4) . . ?
C3 C2 C1 119.4(5) . . ?
C4 C3 C2 121.1(5) . . ?
C3 C4 C5 120.6(5) . . ?
C4 C5 C6 118.8(6) . . ?
C1 C6 C5 120.7(5) . . ?
C12 C7 C8 118.6(5) . . ?
C12 C7 P1 118.4(4) . . ?
C8 C7 P1 123.0(4) . . ?
C9 C8 C7 119.7(5) . . ?
C10 C9 C8 121.0(6) . . ?
C11 C10 C9 119.4(6) . . ?
C10 C11 C12 120.6(5) . . ?
C7 C12 C11 120.7(5) . . ?
P1 C13 P2 96.2(2) . . ?
C15 C14 C19 117.7(4) . . ?
C15 C14 P2 122.7(4) . . ?
C19 C14 P2 119.6(3) . . ?
C16 C15 C14 121.1(5) . . ?
C15 C16 C17 120.8(5) . . ?
C18 C17 C16 118.7(5) . . ?
C17 C18 C19 120.8(6) . . ?
C18 C19 C14 120.8(5) . . ?
C21 C20 C25 118.7(4) . . ?
C21 C20 P2 120.9(3) . . ?
C25 C20 P2 120.2(4) . . ?
C22 C21 C20 120.6(5) . . ?
C23 C22 C21 120.0(5) . . ?
C24 C23 C22 120.1(5) . . ?
C23 C24 C25 120.4(5) . . ?
C24 C25 C20 120.1(5) . . ?
C27 C26 C31 118.4(5) . . ?
C27 C26 P3 120.4(4) . . ?
C31 C26 P3 121.1(4) . . ?
C26 C27 C28 120.8(6) . . ?
C29 C28 C27 120.2(7) . . ?
C28 C29 C30 120.0(6) . . ?
C29 C30 C31 121.4(7) . . ?
C30 C31 C26 119.0(6) . . ?
C33 C32 C37 119.0(4) . . ?
C33 C32 P3 120.8(4) . . ?
C37 C32 P3 120.1(4) . . ?
C32 C33 C34 120.3(5) . . ?
C35 C34 C33 119.7(6) . . ?
C36 C35 C34 120.5(5) . . ?
C35 C36 C37 120.5(6) . . ?
C36 C37 C32 120.0(5) . . ?
P3 C38 P4 96.3(2) . . ?
C40 C39 C44 119.1(4) . . ?
C40 C39 P4 120.1(4) . . ?
C44 C39 P4 120.8(3) . . ?
C41 C40 C39 120.1(5) . . ?
C42 C41 C40 121.3(5) . . ?
C41 C42 C43 119.1(5) . . ?
C42 C43 C44 120.5(5) . . ?
C39 C44 C43 120.0(5) . . ?
C46 C45 C50 119.8(5) . . ?
C46 C45 P4 118.7(4) . . ?
C50 C45 P4 121.5(4) . . ?
C45 C46 C47 119.6(6) . . ?
C48 C47 C46 119.5(6) . . ?
C49 C48 C47 120.9(6) . . ?
C48 C49 C50 120.2(6) . . ?
C49 C50 C45 120.0(6) . . ?
F3 C72 F1 107.9(5) . . ?
F3 C72 F2 108.4(5) . . ?
F1 C72 F2 106.9(4) . . ?
F3 C72 S1 113.4(4) . . ?
F1 C72 S1 111.7(4) . . ?
F2 C72 S1 108.2(4) . . ?
F4 C75 F6 111.2(7) . . ?
F4 C75 F5 107.5(8) . . ?
F6 C75 F5 102.0(7) . . ?
F4 C75 S2 113.7(5) . . ?
F6 C75 S2 115.1(7) . . ?
F5 C75 S2 106.3(6) . . ?
C1 P1 C7 101.6(2) . . ?
C1 P1 C13 108.5(2) . . ?
C7 P1 C13 107.4(2) . . ?
C1 P1 Ru1 123.62(16) . . ?
C7 P1 Ru1 120.22(14) . . ?
C13 P1 Ru1 93.96(14) . . ?
C20 P2 C14 102.0(2) . . ?
C20 P2 C13 106.1(2) . . ?
C14 P2 C13 104.1(2) . . ?
C20 P2 Ru1 127.24(15) . . ?
C14 P2 Ru1 118.44(14) . . ?
C13 P2 Ru1 95.76(15) . . ?
C32 P3 C26 103.6(2) . . ?
C32 P3 C38 106.1(2) . . ?
C26 P3 C38 106.0(2) . . ?
C32 P3 Ru1 126.14(16) . . ?
C26 P3 Ru1 116.21(16) . . ?
C38 P3 Ru1 96.52(14) . . ?
C45 P4 C39 102.67(19) . . ?
C45 P4 C38 107.9(2) . . ?
C39 P4 C38 104.2(2) . . ?
C45 P4 Ru1 123.08(16) . . ?
C39 P4 Ru1 123.28(15) . . ?
C38 P4 Ru1 92.54(14) . . ?
O3 S1 O2 116.3(2) . . ?
O3 S1 O1 113.55(18) . . ?
O2 S1 O1 114.4(2) . . ?
O3 S1 C72 105.0(3) . . ?
O2 S1 C72 103.5(2) . . ?
O1 S1 C72 102.0(2) . . ?
O4 S2 O5 119.2(3) . . ?
O4 S2 O6 107.9(4) . . ?
O5 S2 O6 115.7(4) . . ?
O4 S2 C75 104.7(4) . . ?
O5 S2 C75 103.9(3) . . ?
O6 S2 C75 103.5(5) . . ?
S1 O1 Ru1 131.50(19) . . ?
O7 Ru1 O1 84.84(12) . . ?
O7 Ru1 P3 94.45(9) . . ?
O1 Ru1 P3 168.59(8) . . ?
O7 Ru1 P2 166.42(9) . . ?
O1 Ru1 P2 90.49(8) . . ?
P3 Ru1 P2 92.62(4) . . ?
O7 Ru1 P1 95.20(9) . . ?
O1 Ru1 P1 90.59(9) . . ?
P3 Ru1 P1 100.81(4) . . ?
P2 Ru1 P1 72.06(4) . . ?
O7 Ru1 P4 91.56(9) . . ?
O1 Ru1 P4 96.70(9) . . ?
P3 Ru1 P4 71.92(4) . . ?
P2 Ru1 P4 101.67(4) . . ?
P1 Ru1 P4 170.48(4) . . ?

loop_
_geom_bond_atom_site_label_1
_geom_bond_atom_site_label_2
_geom_bond_distance
_geom_bond_site_symmetry_2
_geom_bond_publ_flag
C1 C6 1.363(7) . ?
C1 C2 1.405(6) . ?
C1 P1 1.819(4) . ?
C2 C3 1.382(8) . ?
C3 C4 1.356(8) . ?
C4 C5 1.381(8) . ?
C5 C6 1.411(7) . ?
C7 C12 1.375(6) . ?
C7 C8 1.406(7) . ?
C7 P1 1.826(5) . ?
C8 C9 1.375(8) . ?
C9 C10 1.373(8) . ?
C10 C11 1.368(8) . ?
C11 C12 1.382(7) . ?
C13 P1 1.835(5) . ?
C13 P2 1.848(4) . ?
C14 C15 1.382(7) . ?
C14 C19 1.398(7) . ?
C14 P2 1.834(4) . ?
C15 C16 1.379(7) . ?
C16 C17 1.388(8) . ?
C17 C18 1.368(8) . ?
C18 C19 1.389(7) . ?
C20 C21 1.390(6) . ?
C20 C25 1.391(6) . ?
C20 P2 1.817(5) . ?
C21 C22 1.379(7) . ?
C22 C23 1.378(7) . ?
C23 C24 1.372(8) . ?
C24 C25 1.385(7) . ?
C26 C27 1.386(7) . ?
C26 C31 1.406(7) . ?
C26 P3 1.822(5) . ?
C27 C28 1.386(8) . ?
C28 C29 1.356(10) . ?
C29 C30 1.364(10) . ?
C30 C31 1.382(9) . ?
C32 C33 1.380(7) . ?
C32 C37 1.411(7) . ?
C32 P3 1.820(4) . ?
C33 C34 1.404(7) . ?
C34 C35 1.385(9) . ?
C35 C36 1.366(9) . ?
C36 C37 1.387(7) . ?
C38 P3 1.840(4) . ?
C38 P4 1.849(4) . ?
C39 C40 1.386(7) . ?
C39 C44 1.388(6) . ?
C39 P4 1.835(4) . ?
C40 C41 1.385(7) . ?
C41 C42 1.368(8) . ?
C42 C43 1.379(8) . ?
C43 C44 1.395(6) . ?
C45 C46 1.389(7) . ?
C45 C50 1.394(7) . ?
C45 P4 1.826(4) . ?
C46 C47 1.391(8) . ?
C47 C48 1.386(10) . ?
C48 C49 1.367(10) . ?
C49 C50 1.374(8) . ?
C72 F3 1.312(6) . ?
C72 F1 1.326(6) . ?
C72 F2 1.350(6) . ?
C72 S1 1.816(6) . ?
C75 F4 1.288(8) . ?
C75 F6 1.295(9) . ?
C75 F5 1.383(11) . ?
C75 S2 1.788(7) . ?
P1 Ru1 2.3629(12) . ?
P2 Ru1 2.2976(12) . ?
P3 Ru1 2.2831(13) . ?
P4 Ru1 2.3957(12) . ?
S1 O3 1.434(3) . ?
S1 O2 1.440(3) . ?
S1 O1 1.469(3) . ?
S2 O4 1.401(4) . ?
S2 O5 1.417(4) . ?
S2 O6 1.426(5) . ?
O1 Ru1 2.231(3) . ?
O7 Ru1 2.194(3) . ?

loop_
_geom_torsion_atom_site_label_1
_geom_torsion_atom_site_label_2
_geom_torsion_atom_site_label_3
_geom_torsion_atom_site_label_4
_geom_torsion
_geom_torsion_site_symmetry_1
_geom_torsion_site_symmetry_2
_geom_torsion_site_symmetry_3
_geom_torsion_site_symmetry_4
_geom_torsion_publ_flag
C6 C1 C2 C3 0.3(8) . . . . ?
P1 C1 C2 C3 179.3(4) . . . . ?
C1 C2 C3 C4 -0.9(9) . . . . ?
C2 C3 C4 C5 1.6(9) . . . . ?
C3 C4 C5 C6 -1.8(9) . . . . ?
C2 C1 C6 C5 -0.6(8) . . . . ?
P1 C1 C6 C5 -179.5(4) . . . . ?
C4 C5 C6 C1 1.3(9) . . . . ?
C12 C7 C8 C9 -0.2(8) . . . . ?
P1 C7 C8 C9 -178.6(5) . . . . ?
C7 C8 C9 C10 0.5(10) . . . . ?
C8 C9 C10 C11 0.2(10) . . . . ?
C9 C10 C11 C12 -1.2(9) . . . . ?
C8 C7 C12 C11 -0.8(7) . . . . ?
P1 C7 C12 C11 177.7(4) . . . . ?
C10 C11 C12 C7 1.5(8) . . . . ?
C19 C14 C15 C16 -0.2(7) . . . . ?
P2 C14 C15 C16 179.5(4) . . . . ?
C14 C15 C16 C17 0.3(8) . . . . ?
C15 C16 C17 C18 0.1(8) . . . . ?
C16 C17 C18 C19 -0.7(7) . . . . ?
C17 C18 C19 C14 0.8(7) . . . . ?
C15 C14 C19 C18 -0.4(7) . . . . ?
P2 C14 C19 C18 180.0(4) . . . . ?
C25 C20 C21 C22 1.0(7) . . . . ?
P2 C20 C21 C22 177.0(4) . . . . ?
C20 C21 C22 C23 -0.3(8) . . . . ?
C21 C22 C23 C24 -0.4(8) . . . . ?
C22 C23 C24 C25 0.4(9) . . . . ?
C23 C24 C25 C20 0.4(9) . . . . ?
C21 C20 C25 C24 -1.1(7) . . . . ?
P2 C20 C25 C24 -177.1(4) . . . . ?
C31 C26 C27 C28 -1.5(8) . . . . ?
P3 C26 C27 C28 179.5(5) . . . . ?
C26 C27 C28 C29 -0.6(10) . . . . ?
C27 C28 C29 C30 2.8(12) . . . . ?
C28 C29 C30 C31 -2.8(12) . . . . ?
C29 C30 C31 C26 0.6(11) . . . . ?
C27 C26 C31 C30 1.5(8) . . . . ?
P3 C26 C31 C30 -179.5(5) . . . . ?
C37 C32 C33 C34 -1.4(8) . . . . ?
P3 C32 C33 C34 -178.6(4) . . . . ?
C32 C33 C34 C35 -0.2(9) . . . . ?
C33 C34 C35 C36 1.5(10) . . . . ?
C34 C35 C36 C37 -1.1(10) . . . . ?
C35 C36 C37 C32 -0.6(9) . . . . ?
C33 C32 C37 C36 1.8(7) . . . . ?
P3 C32 C37 C36 179.0(4) . . . . ?
C44 C39 C40 C41 -1.5(8) . . . . ?
P4 C39 C40 C41 179.6(4) . . . . ?
C39 C40 C41 C42 0.7(9) . . . . ?
C40 C41 C42 C43 0.4(9) . . . . ?
C41 C42 C43 C44 -0.8(8) . . . . ?
C40 C39 C44 C43 1.1(7) . . . . ?
P4 C39 C44 C43 -180.0(4) . . . . ?
C42 C43 C44 C39 0.1(7) . . . . ?
C50 C45 C46 C47 1.1(7) . . . . ?
P4 C45 C46 C47 -176.5(4) . . . . ?
C45 C46 C47 C48 -0.6(8) . . . . ?
C46 C47 C48 C49 -0.3(9) . . . . ?
C47 C48 C49 C50 0.7(9) . . . . ?
C48 C49 C50 C45 -0.2(8) . . . . ?
C46 C45 C50 C49 -0.7(7) . . . . ?
P4 C45 C50 C49 176.8(4) . . . . ?
C6 C1 P1 C7 103.3(4) . . . . ?
C2 C1 P1 C7 -75.6(4) . . . . ?
C6 C1 P1 C13 -143.7(4) . . . . ?
C2 C1 P1 C13 37.4(5) . . . . ?
C6 C1 P1 Ru1 -35.6(5) . . . . ?
C2 C1 P1 Ru1 145.5(4) . . . . ?
C12 C7 P1 C1 -86.5(4) . . . . ?
C8 C7 P1 C1 91.8(5) . . . . ?
C12 C7 P1 C13 159.6(4) . . . . ?
C8 C7 P1 C13 -22.0(5) . . . . ?
C12 C7 P1 Ru1 54.2(4) . . . . ?
C8 C7 P1 Ru1 -127.4(4) . . . . ?
P2 C13 P1 C1 139.1(2) . . . . ?
P2 C13 P1 C7 -111.8(2) . . . . ?
P2 C13 P1 Ru1 11.59(19) . . . . ?
C21 C20 P2 C14 -82.6(4) . . . . ?
C25 C20 P2 C14 93.3(4) . . . . ?
C21 C20 P2 C13 168.7(4) . . . . ?
C25 C20 P2 C13 -15.4(4) . . . . ?
C21 C20 P2 Ru1 58.1(4) . . . . ?
C25 C20 P2 Ru1 -126.0(4) . . . . ?
C15 C14 P2 C20 19.1(4) . . . . ?
C19 C14 P2 C20 -161.3(4) . . . . ?
C15 C14 P2 C13 129.3(4) . . . . ?
C19 C14 P2 C13 -51.0(4) . . . . ?
C15 C14 P2 Ru1 -125.9(3) . . . . ?
C19 C14 P2 Ru1 53.7(4) . . . . ?
P1 C13 P2 C20 -143.4(2) . . . . ?
P1 C13 P2 C14 109.3(2) . . . . ?
P1 C13 P2 Ru1 -12.0(2) . . . . ?
C33 C32 P3 C26 97.0(4) . . . . ?
C37 C32 P3 C26 -80.1(4) . . . . ?
C33 C32 P3 C38 -14.3(4) . . . . ?
C37 C32 P3 C38 168.5(4) . . . . ?
C33 C32 P3 Ru1 -125.2(4) . . . . ?
C37 C32 P3 Ru1 57.6(4) . . . . ?
C27 C26 P3 C32 -155.5(4) . . . . ?
C31 C26 P3 C32 25.5(5) . . . . ?
C27 C26 P3 C38 -44.0(5) . . . . ?
C31 C26 P3 C38 137.0(4) . . . . ?
C27 C26 P3 Ru1 61.8(5) . . . . ?
C31 C26 P3 Ru1 -117.2(4) . . . . ?
P4 C38 P3 C32 -144.6(2) . . . . ?
P4 C38 P3 C26 105.6(2) . . . . ?
P4 C38 P3 Ru1 -14.04(19) . . . . ?
C46 C45 P4 C39 108.0(4) . . . . ?
C50 C45 P4 C39 -69.5(4) . . . . ?
C46 C45 P4 C38 -142.2(4) . . . . ?
C50 C45 P4 C38 40.2(4) . . . . ?
C46 C45 P4 Ru1 -36.8(4) . . . . ?
C50 C45 P4 Ru1 145.6(3) . . . . ?
C40 C39 P4 C45 71.7(4) . . . . ?
C44 C39 P4 C45 -107.3(4) . . . . ?
C40 C39 P4 C38 -40.8(4) . . . . ?
C44 C39 P4 C38 140.3(4) . . . . ?
C40 C39 P4 Ru1 -143.5(3) . . . . ?
C44 C39 P4 Ru1 37.5(4) . . . . ?
P3 C38 P4 C45 139.3(2) . . . . ?
P3 C38 P4 C39 -112.0(2) . . . . ?
P3 C38 P4 Ru1 13.30(18) . . . . ?
F3 C72 S1 O3 62.4(5) . . . . ?
F1 C72 S1 O3 -175.4(3) . . . . ?
F2 C72 S1 O3 -58.0(4) . . . . ?
F3 C72 S1 O2 -175.2(4) . . . . ?
F1 C72 S1 O2 -53.0(4) . . . . ?
F2 C72 S1 O2 64.4(4) . . . . ?
F3 C72 S1 O1 -56.2(5) . . . . ?
F1 C72 S1 O1 66.0(4) . . . . ?
F2 C72 S1 O1 -176.6(4) . . . . ?
F4 C75 S2 O4 -54.1(9) . . . . ?
F6 C75 S2 O4 176.0(7) . . . . ?
F5 C75 S2 O4 64.0(6) . . . . ?
F4 C75 S2 O5 -179.9(8) . . . . ?
F6 C75 S2 O5 50.2(8) . . . . ?
F5 C75 S2 O5 -61.8(6) . . . . ?
F4 C75 S2 O6 58.8(9) . . . . ?
F6 C75 S2 O6 -71.0(8) . . . . ?
F5 C75 S2 O6 176.9(5) . . . . ?
O3 S1 O1 Ru1 55.7(3) . . . . ?
O2 S1 O1 Ru1 -81.0(3) . . . . ?
C72 S1 O1 Ru1 168.0(3) . . . . ?
S1 O1 Ru1 O7 -32.3(3) . . . . ?
S1 O1 Ru1 P3 54.6(6) . . . . ?
S1 O1 Ru1 P2 160.4(2) . . . . ?
S1 O1 Ru1 P1 -127.5(2) . . . . ?
S1 O1 Ru1 P4 58.6(3) . . . . ?
C32 P3 Ru1 O7 -143.1(2) . . . . ?
C26 P3 Ru1 O7 -9.9(2) . . . . ?
C38 P3 Ru1 O7 101.48(17) . . . . ?
C32 P3 Ru1 O1 130.9(5) . . . . ?
C26 P3 Ru1 O1 -95.9(5) . . . . ?
C38 P3 Ru1 O1 15.5(5) . . . . ?
C32 P3 Ru1 P2 25.3(2) . . . . ?
C26 P3 Ru1 P2 158.49(19) . . . . ?
C38 P3 Ru1 P2 -90.13(15) . . . . ?
C32 P3 Ru1 P1 -47.0(2) . . . . ?
C26 P3 Ru1 P1 86.26(19) . . . . ?
C38 P3 Ru1 P1 -162.35(15) . . . . ?
C32 P3 Ru1 P4 126.7(2) . . . . ?
C26 P3 Ru1 P4 -100.09(19) . . . . ?
C38 P3 Ru1 P4 11.30(15) . . . . ?
C20 P2 Ru1 O7 145.8(4) . . . . ?
C14 P2 Ru1 O7 -79.0(4) . . . . ?
C13 P2 Ru1 O7 30.5(4) . . . . ?
C20 P2 Ru1 O1 -144.55(19) . . . . ?
C14 P2 Ru1 O1 -9.33(19) . . . . ?
C13 P2 Ru1 O1 100.14(18) . . . . ?
C20 P2 Ru1 P3 24.47(18) . . . . ?
C14 P2 Ru1 P3 159.69(18) . . . . ?
C13 P2 Ru1 P3 -90.84(16) . . . . ?
C20 P2 Ru1 P1 124.99(18) . . . . ?
C14 P2 Ru1 P1 -99.79(18) . . . . ?
C13 P2 Ru1 P1 9.68(16) . . . . ?
C20 P2 Ru1 P4 -47.61(18) . . . . ?
C14 P2 Ru1 P4 87.61(18) . . . . ?
C13 P2 Ru1 P4 -162.92(16) . . . . ?
C1 P1 Ru1 O7 59.7(2) . . . . ?
C7 P1 Ru1 O7 -72.2(2) . . . . ?
C13 P1 Ru1 O7 175.08(18) . . . . ?
C1 P1 Ru1 O1 144.6(2) . . . . ?
C7 P1 Ru1 O1 12.7(2) . . . . ?
C13 P1 Ru1 O1 -100.04(18) . . . . ?
C1 P1 Ru1 P3 -35.83(19) . . . . ?
C7 P1 Ru1 P3 -167.70(18) . . . . ?
C13 P1 Ru1 P3 79.54(16) . . . . ?
C1 P1 Ru1 P2 -125.09(19) . . . . ?
C7 P1 Ru1 P2 103.04(18) . . . . ?
C13 P1 Ru1 P2 -9.73(16) . . . . ?
C1 P1 Ru1 P4 -75.3(3) . . . . ?
C7 P1 Ru1 P4 152.8(3) . . . . ?
C13 P1 Ru1 P4 40.0(3) . . . . ?
C45 P4 Ru1 O7 141.33(19) . . . . ?
C39 P4 Ru1 O7 3.55(19) . . . . ?
C38 P4 Ru1 O7 -105.35(17) . . . . ?
C45 P4 Ru1 O1 56.35(19) . . . . ?
C39 P4 Ru1 O1 -81.44(19) . . . . ?
C38 P4 Ru1 O1 169.67(17) . . . . ?
C45 P4 Ru1 P3 -124.50(17) . . . . ?
C39 P4 Ru1 P3 97.72(18) . . . . ?
C38 P4 Ru1 P3 -11.17(15) . . . . ?
C45 P4 Ru1 P2 -35.54(17) . . . . ?
C39 P4 Ru1 P2 -173.33(17) . . . . ?
C38 P4 Ru1 P2 77.78(15) . . . . ?
C45 P4 Ru1 P1 -83.4(3) . . . . ?
C39 P4 Ru1 P1 138.8(3) . . . . ?
C38 P4 Ru1 P1 29.9(3) . . . . ?
